data_2243714
loop_
_publ_author_name
'Holmberg, Ryne'
'Franz, Vanessa'
'Moser, Kristen M.'
'Solano, Ricardo'
'Moore, Curtis'
'Rheingold, Arnold L.'
'Smith, Gary L. N.'

_publ_section_title
;
 Crystal structure of
 2,2'-{[(2-nitrobenzyl)azanediyl]bis(propane-3,1-diyl)}bis[1<i>H</i>-isoindole-1,3(2<i>H</i>)-dione]
;
_journal_coeditor_code ZN2003
_journal_issue 2
_journal_name_full 'Acta Crystallographica Section E'
_journal_page_first 83
_journal_page_last 85
_journal_paper_doi 10.1107/S2056989020016771
_journal_volume 77
_journal_year 2021
_chemical_formula_iupac 'C29 H26 N4 O6'
_chemical_formula_moiety 'C29 H26 N4 O6'
_chemical_formula_sum 'C29 H26 N4 O6'
_chemical_formula_weight 526.54
_chemical_name_systematic
2,2'-{[(2-Nitrobenzyl)azanediyl}bis(propane-3,1-diyl)}bis[1<i>H</i>-isoindole-1,3(2<i>H</i>)-dione]
_space_group_IT_number 2
_space_group_name_Hall '-P 1'
_space_group_name_H-M_alt 'P -1'
_symmetry_cell_setting triclinic
_symmetry_space_group_name_H-M 'P -1'
_atom_sites_solution_hydrogens geom
_atom_sites_solution_primary direct
_atom_sites_solution_secondary difmap
_audit_creation_method SHELXL-97
_cell_angle_alpha 94.2950(10)
_cell_angle_beta 104.6030(10)
_cell_angle_gamma 101.0420(10)
_cell_formula_units_Z 2
_cell_length_a 7.8576(10)
_cell_length_b 12.3468(15)
_cell_length_c 14.1147(17)
_cell_measurement_reflns_used 4970
_cell_measurement_temperature 120(2)
_cell_measurement_theta_max 25.37
_cell_measurement_theta_min 2.41
_cell_volume 1289.6(3)
_computing_cell_refinement
;
SAINT (Bruker, 2014)
;
_computing_data_collection
;
APEX2 (Bruker, 2014)
;
_computing_data_reduction
;
SAINT (Bruker, 2014)
;
_computing_molecular_graphics
;
SHELXTL (Sheldrick, 2008)
;
_computing_publication_material
;
SHELXTL (Sheldrick, 2008)
;
_computing_structure_refinement
;
SHELXL-97 (Sheldrick, 2008)
;
_computing_structure_solution
;
SHELXS-97 (Sheldrick, 2008)
;
_diffrn_ambient_temperature 120(2)
_diffrn_measured_fraction_theta_full 0.956
_diffrn_measured_fraction_theta_max 0.952
_diffrn_measurement_device_type 'Bruker APEX CCD'
_diffrn_measurement_method '\f and \w scans'
_diffrn_radiation_monochromator graphite
_diffrn_radiation_source 'fine-focus sealed tube'
_diffrn_radiation_type MoK\a
_diffrn_radiation_wavelength 0.71073
_diffrn_reflns_av_R_equivalents 0.0365
_diffrn_reflns_av_sigmaI/netI 0.0581
_diffrn_reflns_limit_h_max 9
_diffrn_reflns_limit_h_min -9
_diffrn_reflns_limit_k_max 14
_diffrn_reflns_limit_k_min -14
_diffrn_reflns_limit_l_max 16
_diffrn_reflns_limit_l_min -16
_diffrn_reflns_number 11940
_diffrn_reflns_theta_full 25.00
_diffrn_reflns_theta_max 25.40
_diffrn_reflns_theta_min 1.50
_exptl_absorpt_coefficient_mu 0.097
_exptl_absorpt_correction_T_max 0.9990
_exptl_absorpt_correction_T_min 0.9857
_exptl_absorpt_correction_type multi-scan
_exptl_absorpt_process_details
;
(SADABS; Krause <i>et al.</i>,  2015)
;
_exptl_crystal_colour Colorless
_exptl_crystal_density_diffrn 1.356
_exptl_crystal_density_method 'not measured'
_exptl_crystal_description Plate
_exptl_crystal_F_000 552
_exptl_crystal_size_max 0.15
_exptl_crystal_size_mid 0.05
_exptl_crystal_size_min 0.01
_refine_diff_density_max 0.223
_refine_diff_density_min -0.243
_refine_ls_extinction_method none
_refine_ls_goodness_of_fit_ref 1.052
_refine_ls_hydrogen_treatment constr
_refine_ls_matrix_type full
_refine_ls_number_parameters 352
_refine_ls_number_reflns 4518
_refine_ls_number_restraints 0
_refine_ls_restrained_S_all 1.052
_refine_ls_R_factor_all 0.0843
_refine_ls_R_factor_gt 0.0604
_refine_ls_shift/su_max 0.000
_refine_ls_shift/su_mean 0.000
_refine_ls_structure_factor_coef Fsqd
_refine_ls_weighting_details 'calc w=1/[\s^2^(Fo^2^)+(0.0222P)^2^+1.5000P] where P=(Fo^2^+2Fc^2^)/3'
_refine_ls_weighting_scheme calc
_refine_ls_wR_factor_gt 0.1118
_refine_ls_wR_factor_ref 0.1241
_reflns_number_gt 3422
_reflns_number_total 4518
_reflns_threshold_expression >2sigma(I)
_cod_data_source_file zn2003sup1.cif
_cod_data_source_block I
_cod_original_sg_symbol_H-M P-1
_cod_database_code 2243714

loop_
_symmetry_equiv_pos_as_xyz
'x, y, z'
'-x, -y, -z'

loop_
_atom_site_type_symbol
_atom_site_label
_atom_site_fract_x
_atom_site_fract_y
_atom_site_fract_z
_atom_site_U_iso_or_equiv
_atom_site_adp_type
_atom_site_calc_flag
_atom_site_refinement_flags
_atom_site_occupancy
_atom_site_symmetry_multiplicity
_atom_site_disorder_assembly
_atom_site_disorder_group
C C1 0.4890(4) 0.8275(2) 0.3635(2) 0.0271(7) Uani d . 1 1 . .
C C2 0.6627(4) 0.9044(2) 0.3687(2) 0.0243(6) Uani d . 1 1 . .
C C3 0.7287(4) 1.0141(2) 0.4092(2) 0.0311(7) Uani d . 1 1 . .
H H3 0.6606 1.0541 0.4398 0.037 Uiso calc R 1 1 . .
C C4 0.9008(4) 1.0641(3) 0.4031(2) 0.0351(8) Uani d . 1 1 . .
H H4 0.9497 1.1401 0.4292 0.042 Uiso calc R 1 1 . .
C C5 1.0010(4) 1.0052(3) 0.3599(2) 0.0337(8) Uani d . 1 1 . .
H H5 1.1175 1.0414 0.3572 0.040 Uiso calc R 1 1 . .
C C6 0.9345(4) 0.8945(3) 0.3206(2) 0.0301(7) Uani d . 1 1 . .
H H6 1.0036 0.8536 0.2916 0.036 Uiso calc R 1 1 . .
C C7 0.7637(4) 0.8458(2) 0.3253(2) 0.0241(6) Uani d . 1 1 . .
C C8 0.6567(4) 0.7305(2) 0.2896(2) 0.0245(6) Uani d . 1 1 . .
C C9 0.3523(4) 0.6256(2) 0.2976(2) 0.0294(7) Uani d . 1 1 . .
H H9A 0.3190 0.6152 0.3600 0.035 Uiso calc R 1 1 . .
H H9B 0.3999 0.5606 0.2796 0.035 Uiso calc R 1 1 . .
C C10 0.1841(4) 0.6293(2) 0.2168(2) 0.0256(6) Uani d . 1 1 . .
H H10A 0.1377 0.6952 0.2335 0.031 Uiso calc R 1 1 . .
H H10B 0.2155 0.6367 0.1535 0.031 Uiso calc R 1 1 . .
C C11 0.0385(4) 0.5247(2) 0.2048(2) 0.0261(6) Uani d . 1 1 . .
H H11A -0.0070 0.5243 0.2641 0.031 Uiso calc R 1 1 . .
H H11B -0.0633 0.5259 0.1472 0.031 Uiso calc R 1 1 . .
C C12 0.1262(3) 0.4048(2) 0.0910(2) 0.0237(6) Uani d . 1 1 . .
H H12A 0.1831 0.4769 0.0743 0.028 Uiso calc R 1 1 . .
H H12B 0.0056 0.3794 0.0434 0.028 Uiso calc R 1 1 . .
C C13 0.2396(4) 0.3205(2) 0.0790(2) 0.0264(7) Uani d . 1 1 . .
H H13A 0.3572 0.3417 0.1297 0.032 Uiso calc R 1 1 . .
H H13B 0.1775 0.2461 0.0883 0.032 Uiso calc R 1 1 . .
C C14 0.2694(4) 0.3165(2) -0.0232(2) 0.0264(6) Uani d . 1 1 . .
H H14A 0.1517 0.3070 -0.0728 0.032 Uiso calc R 1 1 . .
H H14B 0.3454 0.3884 -0.0285 0.032 Uiso calc R 1 1 . .
C C15 0.5367(3) 0.2414(2) -0.0430(2) 0.0221(6) Uani d . 1 1 . .
C C16 0.5587(3) 0.1320(2) -0.08339(19) 0.0206(6) Uani d . 1 1 . .
C C17 0.7090(3) 0.0994(2) -0.0999(2) 0.0252(6) Uani d . 1 1 . .
H H17 0.8233 0.1495 -0.0828 0.030 Uiso calc R 1 1 . .
C C18 0.6859(4) -0.0095(3) -0.1424(2) 0.0286(7) Uani d . 1 1 . .
H H18 0.7866 -0.0343 -0.1547 0.034 Uiso calc R 1 1 . .
C C19 0.5197(4) -0.0827(2) -0.1672(2) 0.0268(7) Uani d . 1 1 . .
H H19 0.5079 -0.1564 -0.1969 0.032 Uiso calc R 1 1 . .
C C20 0.3687(4) -0.0497(2) -0.1492(2) 0.0256(6) Uani d . 1 1 . .
H H20 0.2545 -0.0997 -0.1652 0.031 Uiso calc R 1 1 . .
C C21 0.3928(3) 0.0578(2) -0.10763(19) 0.0203(6) Uani d . 1 1 . .
C C22 0.2602(3) 0.1187(2) -0.0827(2) 0.0238(6) Uani d . 1 1 . .
C C23 -0.0218(3) 0.3273(2) 0.2100(2) 0.0238(6) Uani d . 1 1 . .
H H23A 0.0068 0.2568 0.1872 0.029 Uiso calc R 1 1 . .
H H23B -0.1465 0.3279 0.1729 0.029 Uiso calc R 1 1 . .
C C24 -0.0079(3) 0.3337(2) 0.3192(2) 0.0229(6) Uani d . 1 1 . .
C C25 -0.1560(4) 0.3386(2) 0.3552(2) 0.0284(7) Uani d . 1 1 . .
H H25 -0.2697 0.3350 0.3098 0.034 Uiso calc R 1 1 . .
C C26 -0.1421(4) 0.3485(3) 0.4551(2) 0.0325(7) Uani d . 1 1 . .
H H26 -0.2470 0.3475 0.4771 0.039 Uiso calc R 1 1 . .
C C27 0.0227(4) 0.3597(3) 0.5233(2) 0.0337(7) Uani d . 1 1 . .
H H27 0.0318 0.3680 0.5920 0.040 Uiso calc R 1 1 . .
C C28 0.1741(4) 0.3589(2) 0.4909(2) 0.0282(7) Uani d . 1 1 . .
H H28 0.2892 0.3687 0.5368 0.034 Uiso calc R 1 1 . .
C C29 0.1551(4) 0.3436(2) 0.3907(2) 0.0247(6) Uani d . 1 1 . .
N N1 0.4939(3) 0.72652(19) 0.31379(17) 0.0256(6) Uani d . 1 1 . .
N N2 0.1039(3) 0.42205(19) 0.19079(16) 0.0217(5) Uani d . 1 1 . .
N N3 0.3550(3) 0.22716(19) -0.04578(17) 0.0227(5) Uani d . 1 1 . .
N N4 0.3188(3) 0.3337(2) 0.36090(19) 0.0298(6) Uani d . 1 1 . .
O O1 0.3652(3) 0.84351(18) 0.39538(16) 0.0375(5) Uani d . 1 1 . .
O O2 0.6965(3) 0.65364(18) 0.24824(15) 0.0328(5) Uani d . 1 1 . .
O O3 0.6476(2) 0.32780(17) -0.01314(15) 0.0300(5) Uani d . 1 1 . .
O O4 0.1007(2) 0.08489(17) -0.09265(15) 0.0315(5) Uani d . 1 1 . .
O O5 0.4580(3) 0.4043(2) 0.40052(17) 0.0434(6) Uani d . 1 1 . .
O O6 0.3096(3) 0.25346(19) 0.30131(17) 0.0373(5) Uani d . 1 1 . .

loop_
_atom_site_aniso_label
_atom_site_aniso_U_11
_atom_site_aniso_U_22
_atom_site_aniso_U_33
_atom_site_aniso_U_12
_atom_site_aniso_U_13
_atom_site_aniso_U_23
C1 0.0285(15) 0.0301(18) 0.0236(16) 0.0078(13) 0.0073(12) 0.0052(13)
C2 0.0283(14) 0.0226(16) 0.0236(16) 0.0086(12) 0.0065(11) 0.0071(12)
C3 0.0363(16) 0.0261(18) 0.0316(18) 0.0104(14) 0.0071(13) 0.0060(14)
C4 0.0416(18) 0.0235(17) 0.0344(19) 0.0016(14) 0.0021(14) 0.0095(14)
C5 0.0295(16) 0.0357(19) 0.0338(18) 0.0034(14) 0.0059(13) 0.0110(15)
C6 0.0314(15) 0.0358(19) 0.0242(16) 0.0113(14) 0.0054(12) 0.0076(14)
C7 0.0290(14) 0.0267(17) 0.0179(15) 0.0086(12) 0.0055(11) 0.0069(12)
C8 0.0311(15) 0.0264(17) 0.0195(15) 0.0127(13) 0.0072(11) 0.0069(13)
C9 0.0335(16) 0.0239(17) 0.0293(17) 0.0019(13) 0.0086(12) 0.0060(13)
C10 0.0308(15) 0.0202(16) 0.0281(16) 0.0076(12) 0.0106(12) 0.0035(13)
C11 0.0295(15) 0.0248(17) 0.0275(16) 0.0095(12) 0.0113(12) 0.0047(13)
C12 0.0248(14) 0.0283(17) 0.0215(15) 0.0091(12) 0.0092(11) 0.0066(13)
C13 0.0275(15) 0.0277(17) 0.0277(16) 0.0106(12) 0.0100(12) 0.0056(13)
C14 0.0299(15) 0.0269(17) 0.0273(16) 0.0114(12) 0.0119(12) 0.0057(13)
C15 0.0218(13) 0.0268(17) 0.0203(15) 0.0072(13) 0.0081(11) 0.0053(12)
C16 0.0189(13) 0.0275(16) 0.0172(14) 0.0078(11) 0.0058(10) 0.0040(12)
C17 0.0193(13) 0.0297(17) 0.0288(16) 0.0068(12) 0.0090(11) 0.0056(13)
C18 0.0252(14) 0.0369(19) 0.0306(17) 0.0145(13) 0.0129(12) 0.0084(14)
C19 0.0307(15) 0.0247(17) 0.0269(16) 0.0096(12) 0.0091(12) 0.0021(13)
C20 0.0212(13) 0.0286(17) 0.0255(16) 0.0023(12) 0.0061(11) 0.0028(13)
C21 0.0190(13) 0.0275(17) 0.0177(14) 0.0091(11) 0.0073(10) 0.0042(12)
C22 0.0197(14) 0.0337(18) 0.0209(15) 0.0094(12) 0.0072(11) 0.0072(13)
C23 0.0223(13) 0.0259(16) 0.0232(15) 0.0042(12) 0.0073(11) 0.0032(12)
C24 0.0267(14) 0.0184(15) 0.0243(15) 0.0044(11) 0.0084(11) 0.0033(12)
C25 0.0251(14) 0.0288(17) 0.0321(17) 0.0066(12) 0.0078(12) 0.0070(14)
C26 0.0367(16) 0.0370(19) 0.0336(18) 0.0152(14) 0.0204(13) 0.0100(15)
C27 0.0499(19) 0.0323(19) 0.0247(17) 0.0175(15) 0.0135(14) 0.0067(14)
C28 0.0316(15) 0.0228(17) 0.0290(17) 0.0078(13) 0.0042(12) 0.0045(13)
C29 0.0267(14) 0.0196(15) 0.0307(17) 0.0067(12) 0.0108(12) 0.0062(13)
N1 0.0305(13) 0.0226(14) 0.0246(13) 0.0056(10) 0.0090(10) 0.0026(11)
N2 0.0239(11) 0.0214(13) 0.0234(13) 0.0076(10) 0.0107(9) 0.0039(10)
N3 0.0236(12) 0.0243(14) 0.0245(13) 0.0104(10) 0.0098(9) 0.0045(10)
N4 0.0275(13) 0.0311(16) 0.0341(15) 0.0100(12) 0.0096(11) 0.0109(13)
O1 0.0348(12) 0.0385(14) 0.0422(14) 0.0066(10) 0.0193(10) -0.0035(11)
O2 0.0415(12) 0.0304(13) 0.0296(12) 0.0160(10) 0.0103(9) 0.0012(10)
O3 0.0278(10) 0.0280(12) 0.0334(12) 0.0031(9) 0.0098(9) 0.0008(9)
O4 0.0189(10) 0.0399(13) 0.0379(13) 0.0071(9) 0.0114(8) 0.0042(10)
O5 0.0249(11) 0.0481(15) 0.0528(15) 0.0032(10) 0.0049(10) 0.0100(12)
O6 0.0431(13) 0.0379(14) 0.0391(14) 0.0202(11) 0.0168(10) 0.0063(11)

loop_
_atom_type_symbol
_atom_type_description
_atom_type_scat_dispersion_real
_atom_type_scat_dispersion_imag
_atom_type_scat_source
C C 0.0033 0.0016 'International Tables Vol C Tables 4.2.6.8 and 6.1.1.4'
H H 0.0000 0.0000 'International Tables Vol C Tables 4.2.6.8 and 6.1.1.4'
N N 0.0061 0.0033 'International Tables Vol C Tables 4.2.6.8 and 6.1.1.4'
O O 0.0106 0.0060 'International Tables Vol C Tables 4.2.6.8 and 6.1.1.4'

loop_
_geom_angle_atom_site_label_1
_geom_angle_atom_site_label_2
_geom_angle_atom_site_label_3
_geom_angle_site_symmetry_1
_geom_angle_site_symmetry_3
_geom_angle
_geom_angle_publ_flag
O1 C1 N1 . . 124.5(3) ?
O1 C1 C2 . . 129.7(3) ?
N1 C1 C2 . . 105.8(2) ?
C3 C2 C7 . . 121.3(3) ?
C3 C2 C1 . . 130.6(3) ?
C7 C2 C1 . . 108.1(2) ?
C2 C3 C4 . . 117.0(3) ?
C2 C3 H3 . . 121.5 ?
C4 C3 H3 . . 121.5 ?
C5 C4 C3 . . 121.5(3) ?
C5 C4 H4 . . 119.3 ?
C3 C4 H4 . . 119.3 ?
C6 C5 C4 . . 121.2(3) ?
C6 C5 H5 . . 119.4 ?
C4 C5 H5 . . 119.4 ?
C7 C6 C5 . . 117.3(3) ?
C7 C6 H6 . . 121.3 ?
C5 C6 H6 . . 121.3 ?
C6 C7 C2 . . 121.8(3) ?
C6 C7 C8 . . 129.9(3) ?
C2 C7 C8 . . 108.4(2) ?
O2 C8 N1 . . 125.2(3) ?
O2 C8 C7 . . 129.1(3) ?
N1 C8 C7 . . 105.7(2) ?
N1 C9 C10 . . 112.9(2) ?
N1 C9 H9A . . 109.0 ?
C10 C9 H9A . . 109.0 ?
N1 C9 H9B . . 109.0 ?
C10 C9 H9B . . 109.0 ?
H9A C9 H9B . . 107.8 ?
C11 C10 C9 . . 111.1(2) ?
C11 C10 H10A . . 109.4 ?
C9 C10 H10A . . 109.4 ?
C11 C10 H10B . . 109.4 ?
C9 C10 H10B . . 109.4 ?
H10A C10 H10B . . 108.0 ?
N2 C11 C10 . . 112.6(2) ?
N2 C11 H11A . . 109.1 ?
C10 C11 H11A . . 109.1 ?
N2 C11 H11B . . 109.1 ?
C10 C11 H11B . . 109.1 ?
H11A C11 H11B . . 107.8 ?
N2 C12 C13 . . 113.8(2) ?
N2 C12 H12A . . 108.8 ?
C13 C12 H12A . . 108.8 ?
N2 C12 H12B . . 108.8 ?
C13 C12 H12B . . 108.8 ?
H12A C12 H12B . . 107.7 ?
C14 C13 C12 . . 109.8(2) ?
C14 C13 H13A . . 109.7 ?
C12 C13 H13A . . 109.7 ?
C14 C13 H13B . . 109.7 ?
C12 C13 H13B . . 109.7 ?
H13A C13 H13B . . 108.2 ?
N3 C14 C13 . . 113.3(2) ?
N3 C14 H14A . . 108.9 ?
C13 C14 H14A . . 108.9 ?
N3 C14 H14B . . 108.9 ?
C13 C14 H14B . . 108.9 ?
H14A C14 H14B . . 107.7 ?
O3 C15 N3 . . 124.6(3) ?
O3 C15 C16 . . 129.6(2) ?
N3 C15 C16 . . 105.9(2) ?
C17 C16 C21 . . 120.9(3) ?
C17 C16 C15 . . 130.6(2) ?
C21 C16 C15 . . 108.5(2) ?
C16 C17 C18 . . 117.3(3) ?
C16 C17 H17 . . 121.3 ?
C18 C17 H17 . . 121.3 ?
C19 C18 C17 . . 121.5(3) ?
C19 C18 H18 . . 119.2 ?
C17 C18 H18 . . 119.2 ?
C18 C19 C20 . . 120.9(3) ?
C18 C19 H19 . . 119.5 ?
C20 C19 H19 . . 119.5 ?
C21 C20 C19 . . 117.1(2) ?
C21 C20 H20 . . 121.5 ?
C19 C20 H20 . . 121.5 ?
C20 C21 C16 . . 122.3(2) ?
C20 C21 C22 . . 130.1(2) ?
C16 C21 C22 . . 107.5(2) ?
O4 C22 N3 . . 124.9(3) ?
O4 C22 C21 . . 128.9(3) ?
N3 C22 C21 . . 106.3(2) ?
N2 C23 C24 . . 110.2(2) ?
N2 C23 H23A . . 109.6 ?
C24 C23 H23A . . 109.6 ?
N2 C23 H23B . . 109.6 ?
C24 C23 H23B . . 109.6 ?
H23A C23 H23B . . 108.1 ?
C25 C24 C29 . . 115.5(3) ?
C25 C24 C23 . . 121.7(2) ?
C29 C24 C23 . . 122.6(2) ?
C26 C25 C24 . . 121.7(3) ?
C26 C25 H25 . . 119.1 ?
C24 C25 H25 . . 119.1 ?
C27 C26 C25 . . 120.7(3) ?
C27 C26 H26 . . 119.7 ?
C25 C26 H26 . . 119.7 ?
C28 C27 C26 . . 119.4(3) ?
C28 C27 H27 . . 120.3 ?
C26 C27 H27 . . 120.3 ?
C27 C28 C29 . . 118.7(3) ?
C27 C28 H28 . . 120.6 ?
C29 C28 H28 . . 120.6 ?
C28 C29 C24 . . 123.8(3) ?
C28 C29 N4 . . 116.1(2) ?
C24 C29 N4 . . 120.1(3) ?
C1 N1 C8 . . 112.1(2) ?
C1 N1 C9 . . 123.7(2) ?
C8 N1 C9 . . 124.0(2) ?
C12 N2 C23 . . 111.5(2) ?
C12 N2 C11 . . 110.5(2) ?
C23 N2 C11 . . 109.4(2) ?
C22 N3 C15 . . 111.8(2) ?
C22 N3 C14 . . 123.3(2) ?
C15 N3 C14 . . 124.5(2) ?
O6 N4 O5 . . 124.3(3) ?
O6 N4 C29 . . 118.0(2) ?
O5 N4 C29 . . 117.7(3) ?

loop_
_geom_bond_atom_site_label_1
_geom_bond_atom_site_label_2
_geom_bond_site_symmetry_2
_geom_bond_distance
_geom_bond_publ_flag
C1 O1 . 1.212(3) ?
C1 N1 . 1.396(4) ?
C1 C2 . 1.487(4) ?
C2 C3 . 1.377(4) ?
C2 C7 . 1.388(4) ?
C3 C4 . 1.401(4) ?
C3 H3 . 0.9500 ?
C4 C5 . 1.384(4) ?
C4 H4 . 0.9500 ?
C5 C6 . 1.384(4) ?
C5 H5 . 0.9500 ?
C6 C7 . 1.382(4) ?
C6 H6 . 0.9500 ?
C7 C8 . 1.486(4) ?
C8 O2 . 1.209(3) ?
C8 N1 . 1.398(4) ?
C9 N1 . 1.464(3) ?
C9 C10 . 1.524(4) ?
C9 H9A . 0.9900 ?
C9 H9B . 0.9900 ?
C10 C11 . 1.520(4) ?
C10 H10A . 0.9900 ?
C10 H10B . 0.9900 ?
C11 N2 . 1.474(3) ?
C11 H11A . 0.9900 ?
C11 H11B . 0.9900 ?
C12 N2 . 1.467(3) ?
C12 C13 . 1.520(4) ?
C12 H12A . 0.9900 ?
C12 H12B . 0.9900 ?
C13 C14 . 1.517(4) ?
C13 H13A . 0.9900 ?
C13 H13B . 0.9900 ?
C14 N3 . 1.452(3) ?
C14 H14A . 0.9900 ?
C14 H14B . 0.9900 ?
C15 O3 . 1.211(3) ?
C15 N3 . 1.394(3) ?
C15 C16 . 1.485(4) ?
C16 C17 . 1.385(4) ?
C16 C21 . 1.388(4) ?
C17 C18 . 1.390(4) ?
C17 H17 . 0.9500 ?
C18 C19 . 1.384(4) ?
C18 H18 . 0.9500 ?
C19 C20 . 1.400(4) ?
C19 H19 . 0.9500 ?
C20 C21 . 1.369(4) ?
C20 H20 . 0.9500 ?
C21 C22 . 1.490(4) ?
C22 O4 . 1.211(3) ?
C22 N3 . 1.392(4) ?
C23 N2 . 1.469(3) ?
C23 C24 . 1.512(4) ?
C23 H23A . 0.9900 ?
C23 H23B . 0.9900 ?
C24 C25 . 1.391(4) ?
C24 C29 . 1.394(4) ?
C25 C26 . 1.381(4) ?
C25 H25 . 0.9500 ?
C26 C27 . 1.380(4) ?
C26 H26 . 0.9500 ?
C27 C28 . 1.379(4) ?
C27 H27 . 0.9500 ?
C28 C29 . 1.379(4) ?
C28 H28 . 0.9500 ?
C29 N4 . 1.474(4) ?
N4 O6 . 1.229(3) ?
N4 O5 . 1.234(3) ?
